data_4062787
loop_
_publ_author_name
'Fan, L.'
'Yang, L.'
'Foxman, B. M.'
'Ozerov, O. V.'

_publ_section_title
;
N-C Cleavage in Pincer PNP Complexes of Palladium
;
_journal_issue 20
_journal_name_full Organometallics
_journal_page_first 4778
_journal_page_last 4787
_journal_paper_doi 10.1021/om049651k
_journal_volume 23
_journal_year 2004
_chemical_formula_moiety 'C26 H37 F2 N1 O2 P2 Pd1'
_chemical_formula_sum 'C26 H37 F2 N O2 P2 Pd'
_chemical_formula_weight 601.93
_space_group_IT_number 19
_symmetry_cell_setting orthorhombic
_symmetry_space_group_name_Hall 'P 2ac 2ab'
_symmetry_space_group_name_H-M 'P 21 21 21'
_cell_angle_alpha 90
_cell_angle_beta 90
_cell_angle_gamma 90
_cell_formula_units_Z 4
_cell_length_a 10.3531(6)
_cell_length_b 15.7202(14)
_cell_length_c 17.6461(15)
_cell_measurement_temperature 294
_cell_volume 2872.0(4)
_diffrn_ambient_temperature 294
_exptl_crystal_density_diffrn 1.392
_cod_depositor_comments
;
The following automatic conversions were performed:
'_symmetry_cell_setting' value 'Orthorhombic' changed to 'orthorhombic'
according to '/home/saulius/struct/CIF-dictionaries/cif_core.dic'
dictionary named 'cif_core.dic' version 2.4.1 from 2010-06-29.

Automatic conversion script
Id: cif_fix_enum 1527 2010-12-29 10:47:43Z saulius 
;
_cod_original_formula_sum ' C26 H37 F2 N1 O2 P2 Pd1'
_cod_database_code 4062787

loop_
_symmetry_equiv_pos_as_xyz
x,y,z
x+1/2,-y+1/2,-z
-x,y+1/2,-z+1/2
-x+1/2,-y,z+1/2

loop_
_atom_site_label
_atom_site_type_symbol
_atom_site_fract_x
_atom_site_fract_y
_atom_site_fract_z
_atom_site_U_iso_or_equiv
_atom_site_occupancy
_atom_site_adp_type
_atom_site_refinement_flags_posn
_atom_site_refinement_flags_adp
_atom_site_refinement_flags_occupancy
_atom_site_disorder_assembly
_atom_site_disorder_group
_atom_site_attached_hydrogens
Pd1 Pd 0.43279(4) 0.00865(3) 0.03301(2) 0.0352 1.0000 Uani . . . . . .
P1 P 0.24739(16) -0.06735(10) 0.01929(9) 0.0397 1.0000 Uani . . . . . .
P2 P 0.59843(16) 0.09611(10) 0.06845(9) 0.0383 1.0000 Uani . . . . . .
C1 C 0.2455(6) 0.0049(5) 0.1585(3) 0.0455 1.0000 Uani . . . . . .
C2 C 0.1791(7) -0.0533(5) 0.1127(4) 0.0436 1.0000 Uani . . . . . .
C3 C 0.0811(8) -0.1042(5) 0.1418(4) 0.0560 1.0000 Uani . . . . . .
C4 C 0.0499(9) -0.0977(6) 0.2178(5) 0.0670 1.0000 Uani . . . . . .
C5 C 0.1129(10) -0.0433(6) 0.2645(4) 0.0655 1.0000 Uani . . . . . .
C6 C 0.2113(8) 0.0094(6) 0.2360(4) 0.0557 1.0000 Uani . . . . . .
C7 C 0.3912(7) 0.1292(4) 0.1591(3) 0.0412 1.0000 Uani . . . . . .
C8 C 0.5153(7) 0.1586(4) 0.1394(4) 0.0438 1.0000 Uani . . . . . .
C9 C 0.5627(9) 0.2345(4) 0.1697(4) 0.0560 1.0000 Uani . . . . . .
C10 C 0.4882(11) 0.2804(5) 0.2175(5) 0.0654 1.0000 Uani . . . . . .
C11 C 0.3642(10) 0.2577(5) 0.2348(4) 0.0611 1.0000 Uani . . . . . .
C12 C 0.3156(8) 0.1823(5) 0.2062(4) 0.0534 1.0000 Uani . . . . . .
C13 C 0.1384(8) -0.0234(6) -0.0518(5) 0.0620 1.0000 Uani . . . . . .
C14 C 0.0080(11) -0.0663(9) -0.0570(9) 0.1062 1.0000 Uani . . . . . .
C15 C 0.1248(11) 0.0724(6) -0.0403(8) 0.0889 1.0000 Uani . . . . . .
C16 C 0.2605(9) -0.1829(5) 0.0073(5) 0.0651 1.0000 Uani . . . . . .
C17 C 0.2902(15) -0.2066(7) -0.0764(7) 0.1029 1.0000 Uani . . . . . .
C18 C 0.3560(11) -0.2173(6) 0.0609(8) 0.0896 1.0000 Uani . . . . . .
C19 C 0.6572(7) 0.1742(4) -0.0015(4) 0.0480 1.0000 Uani . . . . . .
C20 C 0.5423(10) 0.2148(6) -0.0415(5) 0.0738 1.0000 Uani . . . . . .
C21 C 0.7454(10) 0.1303(7) -0.0591(5) 0.0733 1.0000 Uani . . . . . .
C22 C 0.7402(7) 0.0451(5) 0.1127(4) 0.0510 1.0000 Uani . . . . . .
C23 C 0.6924(9) -0.0142(6) 0.1738(6) 0.0771 1.0000 Uani . . . . . .
C24 C 0.8406(8) 0.1070(7) 0.1438(5) 0.0693 1.0000 Uani . . . . . .
C25 C 0.6041(8) -0.0788(5) -0.0682(4) 0.0571 1.0000 Uani . . . . . .
C26 C 0.6421(12) -0.1088(8) -0.1474(5) 0.0903 1.0000 Uani . . . . . .
N1 N 0.3468(5) 0.0528(4) 0.1276(3) 0.0428 1.0000 Uani . . . . . .
F1 F -0.0454(6) -0.1476(4) 0.2458(4) 0.0934 1.0000 Uani . . . . . .
F2 F 0.5356(7) 0.3552(3) 0.2453(4) 0.0964 1.0000 Uani . . . . . .
O1 O 0.5047(5) -0.0317(3) -0.0677(3) 0.0504 1.0000 Uani . . . . . .
O2 O 0.6623(8) -0.1042(5) -0.0128(4) 0.0913 1.0000 Uani . . . . . .
H31 H 0.0322 -0.1430 0.1090 0.0768 1.0000 Uiso . . . . . .
H51 H 0.0908 -0.0404 0.3177 0.0864 1.0000 Uiso . . . . . .
H61 H 0.2564 0.0478 0.2695 0.0726 1.0000 Uiso . . . . . .
H91 H 0.6500 0.2529 0.1569 0.0716 1.0000 Uiso . . . . . .
H111 H 0.3096 0.2937 0.2664 0.0792 1.0000 Uiso . . . . . .
H121 H 0.2272 0.1643 0.2185 0.0690 1.0000 Uiso . . . . . .
H131 H 0.1777 -0.0363 -0.0994 0.0770 1.0000 Uiso . . . . . .
H141 H -0.0442 -0.0420 -0.0942 0.1320 1.0000 Uiso . . . . . .
H142 H 0.0178 -0.1266 -0.0673 0.1320 1.0000 Uiso . . . . . .
H143 H -0.0359 -0.0625 -0.0083 0.1320 1.0000 Uiso . . . . . .
H151 H 0.0662 0.0972 -0.0786 0.1121 1.0000 Uiso . . . . . .
H152 H 0.2053 0.1019 -0.0462 0.1121 1.0000 Uiso . . . . . .
H153 H 0.0892 0.0869 0.0078 0.1121 1.0000 Uiso . . . . . .
H161 H 0.1785 -0.2086 0.0201 0.0830 1.0000 Uiso . . . . . .
H171 H 0.2974 -0.2688 -0.0807 0.1273 1.0000 Uiso . . . . . .
H172 H 0.3713 -0.1837 -0.0909 0.1273 1.0000 Uiso . . . . . .
H173 H 0.2247 -0.1884 -0.1087 0.1273 1.0000 Uiso . . . . . .
H181 H 0.3614 -0.2785 0.0548 0.1064 1.0000 Uiso . . . . . .
H182 H 0.4378 -0.1937 0.0510 0.1064 1.0000 Uiso . . . . . .
H183 H 0.3308 -0.2059 0.1116 0.1064 1.0000 Uiso . . . . . .
H191 H 0.7085 0.2199 0.0224 0.0649 1.0000 Uiso . . . . . .
H201 H 0.5685 0.2572 -0.0760 0.0953 1.0000 Uiso . . . . . .
H202 H 0.4881 0.2426 -0.0029 0.0953 1.0000 Uiso . . . . . .
H203 H 0.4929 0.1728 -0.0650 0.0953 1.0000 Uiso . . . . . .
H211 H 0.7808 0.1724 -0.0942 0.0937 1.0000 Uiso . . . . . .
H212 H 0.8205 0.1072 -0.0325 0.0937 1.0000 Uiso . . . . . .
H213 H 0.7032 0.0887 -0.0846 0.0937 1.0000 Uiso . . . . . .
H221 H 0.7840 0.0137 0.0733 0.0663 1.0000 Uiso . . . . . .
H231 H 0.7653 -0.0426 0.1969 0.0995 1.0000 Uiso . . . . . .
H232 H 0.6474 0.0162 0.2111 0.0995 1.0000 Uiso . . . . . .
H233 H 0.6379 -0.0571 0.1525 0.0995 1.0000 Uiso . . . . . .
H241 H 0.9125 0.0778 0.1651 0.0866 1.0000 Uiso . . . . . .
H242 H 0.8730 0.1434 0.1036 0.0866 1.0000 Uiso . . . . . .
H243 H 0.8035 0.1429 0.1815 0.0866 1.0000 Uiso . . . . . .
H261 H 0.7182 -0.1454 -0.1446 0.1096 1.0000 Uiso . . . . . .
H262 H 0.6623 -0.0624 -0.1790 0.1096 1.0000 Uiso . . . . . .
H263 H 0.5748 -0.1418 -0.1699 0.1096 1.0000 Uiso . . . . . .

loop_
_atom_site_aniso_label
_atom_site_aniso_U_11
_atom_site_aniso_U_22
_atom_site_aniso_U_33
_atom_site_aniso_U_23
_atom_site_aniso_U_13
_atom_site_aniso_U_12
Pd1 0.03572(18) 0.0396(2) 0.03028(16) -0.00273(17) 0.00467(17) 0.00149(19)
P1 0.0414(7) 0.0387(7) 0.0390(8) -0.0043(6) 0.0035(6) -0.0016(6)
P2 0.0384(8) 0.0416(8) 0.0349(7) 0.0058(6) 0.0005(6) -0.0005(6)
C1 0.043(3) 0.053(3) 0.041(3) -0.010(3) 0.007(2) 0.003(3)
C2 0.041(3) 0.050(4) 0.039(3) -0.002(3) 0.007(3) 0.003(3)
C3 0.055(4) 0.055(4) 0.057(4) 0.003(3) 0.005(4) -0.009(4)
C4 0.063(5) 0.076(5) 0.062(5) 0.018(4) 0.023(4) -0.004(4)
C5 0.075(5) 0.077(5) 0.044(4) 0.011(4) 0.023(4) 0.006(4)
C6 0.061(4) 0.068(5) 0.038(3) -0.006(3) 0.008(3) 0.005(4)
C7 0.054(3) 0.042(3) 0.028(3) -0.001(2) 0.006(2) 0.006(3)
C8 0.055(4) 0.041(3) 0.036(3) 0.001(2) 0.000(3) 0.000(3)
C9 0.064(4) 0.049(3) 0.054(4) -0.010(3) -0.007(4) -0.011(4)
C10 0.098(7) 0.048(4) 0.051(4) -0.011(3) -0.001(4) -0.012(4)
C11 0.090(6) 0.054(4) 0.039(4) -0.011(3) 0.007(4) 0.009(4)
C12 0.066(5) 0.052(4) 0.042(3) -0.003(3) 0.011(3) 0.002(3)
C13 0.050(4) 0.078(6) 0.058(4) 0.004(4) -0.007(3) -0.007(4)
C14 0.067(6) 0.107(9) 0.144(11) 0.017(8) -0.040(7) -0.025(6)
C15 0.077(6) 0.059(5) 0.130(10) 0.025(6) -0.014(7) 0.003(4)
C16 0.077(5) 0.042(4) 0.076(5) -0.010(3) 0.021(5) -0.002(4)
C17 0.131(11) 0.072(6) 0.105(9) -0.043(6) 0.026(8) -0.016(7)
C18 0.086(7) 0.045(4) 0.137(9) 0.014(5) -0.016(7) 0.013(4)
C19 0.054(4) 0.047(4) 0.042(3) 0.015(3) 0.000(3) -0.006(3)
C20 0.089(6) 0.071(5) 0.061(5) 0.027(4) -0.011(5) 0.014(4)
C21 0.075(6) 0.078(6) 0.067(5) 0.022(4) 0.030(5) 0.009(5)
C22 0.042(3) 0.060(4) 0.051(4) 0.020(3) -0.003(3) 0.000(3)
C23 0.073(5) 0.074(6) 0.084(6) 0.040(5) -0.015(5) -0.009(5)
C24 0.056(4) 0.088(6) 0.064(5) 0.018(5) -0.011(4) -0.011(4)
C25 0.061(4) 0.066(5) 0.045(4) -0.006(3) 0.015(3) 0.013(4)
C26 0.105(8) 0.115(8) 0.050(5) -0.016(5) 0.026(5) 0.037(7)
N1 0.044(3) 0.047(3) 0.037(3) -0.011(2) 0.009(2) -0.005(2)
F1 0.080(4) 0.114(4) 0.087(4) 0.026(3) 0.033(3) -0.024(4)
F2 0.136(6) 0.065(3) 0.089(4) -0.037(3) 0.009(4) -0.025(4)
O1 0.059(3) 0.059(3) 0.033(2) -0.003(2) 0.012(2) 0.010(2)
O2 0.106(6) 0.114(6) 0.054(3) -0.013(4) -0.008(4) 0.052(5)

loop_
_geom_bond_atom_site_label_1
_geom_bond_site_symmetry_1
_geom_bond_atom_site_label_2
_geom_bond_site_symmetry_2
_geom_bond_distance
_geom_bond_publ_flag
Pd1 . P1 . 2.2738(17) yes
Pd1 . P2 . 2.2852(17) yes
Pd1 . N1 . 2.015(5) yes
Pd1 . O1 . 2.028(4) yes
P1 . C2 . 1.807(6) yes
P1 . C13 . 1.824(8) yes
P1 . C16 . 1.834(8) yes
P2 . C8 . 1.809(7) yes
P2 . C19 . 1.844(6) yes
P2 . C22 . 1.846(7) yes
C1 . C2 . 1.401(10) yes
C1 . C6 . 1.415(8) yes
C1 . N1 . 1.400(9) yes
C2 . C3 . 1.391(10) yes
C3 . C4 . 1.383(11) yes
C3 . H31 . 0.981 no
C4 . C5 . 1.355(13) yes
C4 . F1 . 1.354(9) yes
C5 . C6 . 1.406(12) yes
C5 . H51 . 0.967 no
C6 . H61 . 0.967 no
C7 . C8 . 1.410(10) yes
C7 . C12 . 1.414(9) yes
C7 . N1 . 1.401(8) yes
C8 . C9 . 1.396(9) yes
C9 . C10 . 1.352(12) yes
C9 . H91 . 0.975 no
C10 . C11 . 1.367(14) yes
C10 . F2 . 1.365(9) yes
C11 . C12 . 1.383(11) yes
C11 . H111 . 0.975 no
C12 . H121 . 0.982 no
C13 . C14 . 1.512(13) yes
C13 . C15 . 1.525(14) yes
C13 . H131 . 0.956 no
C14 . H141 . 0.933 no
C14 . H142 . 0.970 no
C14 . H143 . 0.973 no
C15 . H151 . 0.988 no
C15 . H152 . 0.960 no
C15 . H153 . 0.954 no
C16 . C17 . 1.553(15) yes
C16 . C18 . 1.472(15) yes
C16 . H161 . 0.967 no
C17 . H171 . 0.983 no
C17 . H172 . 0.950 no
C17 . H173 . 0.931 no
C18 . H181 . 0.970 no
C18 . H182 . 0.941 no
C18 . H183 . 0.949 no
C19 . C20 . 1.524(11) yes
C19 . C21 . 1.531(12) yes
C19 . H191 . 0.987 no
C20 . H201 . 0.942 no
C20 . H202 . 0.985 no
C20 . H203 . 0.932 no
C21 . H211 . 0.977 no
C21 . H212 . 0.979 no
C21 . H213 . 0.907 no
C22 . C23 . 1.508(11) yes
C22 . C24 . 1.525(12) yes
C22 . H221 . 0.966 no
C23 . H231 . 0.968 no
C23 . H232 . 0.937 no
C23 . H233 . 0.957 no
C24 . H241 . 0.952 no
C24 . H242 . 0.971 no
C24 . H243 . 0.954 no
C25 . C26 . 1.526(11) yes
C25 . O1 . 1.267(10) yes
C25 . O2 . 1.216(10) yes
C26 . H261 . 0.977 no
C26 . H262 . 0.942 no
C26 . H263 . 0.955 no
